data_7060322
loop_
_publ_author_name
'Some\,san, Adrian-Alexandru'
'Silvestru, Cristian'
'Varga, Richard A.'

_publ_section_title
;
 Reactivity of a carbonyl moiety in organotin(iv) compounds: novel Pd(ii)
 and Cu(ii) complexes supported by organotin(iv) ligands
;
_journal_issue 8
_journal_name_full 'New Journal of Chemistry'
_journal_page_first 3817
_journal_page_last 3827
_journal_paper_doi 10.1039/D0NJ06016J
_journal_volume 45
_journal_year 2021
_chemical_formula_moiety 'C25 H18 O Sn'
_chemical_formula_sum 'C25 H18 O Sn'
_chemical_formula_weight 453.08
_space_group_crystal_system orthorhombic
_space_group_IT_number 33
_space_group_name_Hall 'P 2c -2n'
_space_group_name_H-M_alt 'P n a 21'
_atom_sites_solution_hydrogens geom
_audit_update_record
;
2020-11-18 deposited with the CCDC.	2021-01-21 downloaded from the CCDC.
;
_cell_angle_alpha 90
_cell_angle_beta 90
_cell_angle_gamma 90
_cell_formula_units_Z 4
_cell_length_a 16.9881(6)
_cell_length_b 15.2425(5)
_cell_length_c 7.7375(2)
_cell_measurement_reflns_used 9974
_cell_measurement_temperature 100.(2)
_cell_measurement_theta_max 28.25
_cell_measurement_theta_min 2.40
_cell_volume 2003.56(11)
_computing_cell_refinement 'SAINT V8.38A (Bruker AXS Inc., 2017)'
_computing_data_collection 'Bruker APEX3 2019.1-0'
_computing_data_reduction 'SAINT V8.38A (Bruker AXS Inc., 2017)'
_computing_molecular_graphics 'shelXle (C.B. Huebschle, rev 958)'
_computing_publication_material 'Bruker APEX3 2019.1-0'
_computing_structure_refinement 'SHELXL-2018/3 (Sheldrick, 2018)'
_computing_structure_solution 'SHELXT 2014/5 (Sheldrick, 2014)'
_diffrn_ambient_temperature 100.(2)
_diffrn_measured_fraction_theta_full 0.999
_diffrn_measured_fraction_theta_max 0.999
_diffrn_measurement_device_type 'Bruker D8 Venture'
_diffrn_measurement_method '\f and \w scans'
_diffrn_radiation_monochromator 'multilayer optics'
_diffrn_radiation_type 'Mo K\a'
_diffrn_radiation_wavelength 0.71073
_diffrn_reflns_av_R_equivalents 0.0333
_diffrn_reflns_av_unetI/netI 0.0255
_diffrn_reflns_limit_h_max 22
_diffrn_reflns_limit_h_min -22
_diffrn_reflns_limit_k_max 20
_diffrn_reflns_limit_k_min -20
_diffrn_reflns_limit_l_max 10
_diffrn_reflns_limit_l_min -10
_diffrn_reflns_number 28944
_diffrn_reflns_theta_full 28.28
_diffrn_reflns_theta_max 28.28
_diffrn_reflns_theta_min 2.40
_diffrn_source 'Incoatec Mo--I\mS 3.0 microfocus source'
_exptl_absorpt_coefficient_mu 1.286
_exptl_absorpt_correction_T_max 0.90
_exptl_absorpt_correction_T_min 0.87
_exptl_absorpt_correction_type multi-scan
_exptl_absorpt_process_details
;
Krause, L., Herbst-Irmer, R., Sheldrick G.M. & Stalke D.,
J. Appl. Cryst. 48 (2015) 3-10
;
_exptl_crystal_colour colourless
_exptl_crystal_density_diffrn 1.502
_exptl_crystal_density_method 'not measured'
_exptl_crystal_description block
_exptl_crystal_F_000 904
_exptl_crystal_size_max 0.110
_exptl_crystal_size_mid 0.080
_exptl_crystal_size_min 0.080
_refine_diff_density_max 1.098
_refine_diff_density_min -0.950
_refine_ls_abs_structure_details
;

Flack x determined using 1956 quotients [(I+)-(I-)]/[(I+)+(I-)]
(Parsons, Flack and Wagner, Acta Cryst. B69 (2013) 249-259).
;
_refine_ls_abs_structure_Flack 0.004(11)
_refine_ls_extinction_method none
_refine_ls_goodness_of_fit_ref 1.071
_refine_ls_hydrogen_treatment constr
_refine_ls_matrix_type full
_refine_ls_number_parameters 283
_refine_ls_number_reflns 4967
_refine_ls_number_restraints 8
_refine_ls_restrained_S_all 1.071
_refine_ls_R_factor_all 0.0301
_refine_ls_R_factor_gt 0.0259
_refine_ls_shift/su_max 0.002
_refine_ls_shift/su_mean 0.000
_refine_ls_structure_factor_coef Fsqd
_refine_ls_weighting_details 'w=1/[\s^2^(Fo^2^)+(0.0209P)^2^+1.5563P] where P=(Fo^2^+2Fc^2^)/3'
_refine_ls_weighting_scheme calc
_refine_ls_wR_factor_gt 0.0551
_refine_ls_wR_factor_ref 0.0570
_reflns_number_gt 4584
_reflns_number_total 4967
_reflns_threshold_expression 'I > 2\s(I)'
_cod_data_source_file d0nj06016j2.cif
_cod_data_source_block 043richy
_cod_depositor_comments 'Adding full bibliography for 7060320--7060326.cif.'
_cod_database_code 7060322

loop_
_space_group_symop_operation_xyz
'x, y, z'
'-x, -y, z+1/2'
'x+1/2, -y+1/2, z'
'-x+1/2, y+1/2, z+1/2'

loop_
_atom_site_type_symbol
_atom_site_label
_atom_site_fract_x
_atom_site_fract_y
_atom_site_fract_z
_atom_site_U_iso_or_equiv
_atom_site_adp_type
_atom_site_calc_flag
_atom_site_refinement_flags_adp
_atom_site_refinement_flags_occupancy
_atom_site_refinement_flags_posn
_atom_site_occupancy
_atom_site_disorder_assembly
_atom_site_disorder_group
Sn Sn1 0.73917(2) 0.61488(2) 0.47639(8) 0.02265(7) Uani d . . . 1 . .
C C1 0.8154(2) 0.5326(3) 0.3247(5) 0.0237(8) Uani d . . . 1 . .
C C2 0.7879(3) 0.4795(3) 0.1900(5) 0.0322(10) Uani d . . . 1 . .
C C3 0.8413(3) 0.4273(3) 0.0945(6) 0.0415(12) Uani d . . . 1 . .
H H3 0.822641 0.39169 0.002458 0.05 Uiso calc U . R 1 . .
C C4 0.9196(3) 0.4278(4) 0.1344(7) 0.0450(13) Uani d . . . 1 . .
H H4 0.955022 0.391403 0.071881 0.054 Uiso calc U . R 1 . .
C C5 0.9472(3) 0.4800(3) 0.2632(6) 0.0394(11) Uani d . . . 1 . .
H H5 1.001844 0.480726 0.2888 0.047 Uiso calc U . R 1 . .
C C6 0.8959(2) 0.5326(3) 0.3577(6) 0.0292(9) Uani d . . . 1 . .
H H6 0.916217 0.569139 0.446571 0.035 Uiso calc U . R 1 . .
C C8 0.6772(2) 0.7103(3) 0.3257(5) 0.0241(8) Uani d . . . 1 . .
C C9 0.7138(3) 0.7568(4) 0.1927(6) 0.0413(12) Uani d . . . 1 . .
C C10 0.6705(4) 0.8180(4) 0.0986(7) 0.0564(16) Uani d . . . 1 . .
H H10 0.695364 0.849604 0.007935 0.068 Uiso calc U . R 1 . .
C C11 0.5930(4) 0.8334(4) 0.1341(7) 0.0541(16) Uani d . . . 1 . .
H H11 0.564666 0.875818 0.069209 0.065 Uiso calc U . R 1 . .
C C12 0.5562(3) 0.7877(3) 0.2634(7) 0.0381(11) Uani d . . . 1 . .
H H12 0.502158 0.798091 0.287818 0.046 Uiso calc U . R 1 . .
C C13 0.5981(2) 0.7261(3) 0.3588(5) 0.0273(9) Uani d . . . 1 . .
H H13 0.572294 0.694352 0.447965 0.033 Uiso calc U . R 1 . .
C C14 0.8216(2) 0.6782(3) 0.6471(5) 0.0227(8) Uani d . . . 1 . .
C C15 0.8588(3) 0.7569(3) 0.6077(5) 0.0307(9) Uani d . . . 1 . .
H H15 0.845443 0.786766 0.503933 0.037 Uiso calc U . R 1 . .
C C16 0.9151(3) 0.7929(3) 0.7166(6) 0.0346(10) Uani d . . . 1 . .
H H16 0.940091 0.846525 0.686986 0.042 Uiso calc U . R 1 . .
C C17 0.9345(3) 0.7506(3) 0.8675(6) 0.0367(11) Uani d . . . 1 . .
H H17 0.973164 0.774863 0.942151 0.044 Uiso calc U . R 1 . .
C C18 0.8977(3) 0.6725(3) 0.9107(6) 0.0392(11) Uani d . . . 1 . .
H H18 0.911031 0.643131 1.015028 0.047 Uiso calc U . R 1 . .
C C19 0.8414(3) 0.6373(3) 0.8011(6) 0.0317(10) Uani d . . . 1 . .
H H19 0.815924 0.584055 0.832102 0.038 Uiso calc U . R 1 . .
C C20 0.6588(2) 0.5496(3) 0.6457(5) 0.0233(8) Uani d . . . 1 . .
C C21 0.6293(3) 0.5980(3) 0.7852(6) 0.0363(11) Uani d . . . 1 . .
C C22 0.5752(3) 0.5618(4) 0.8982(7) 0.0492(14) Uani d . . . 1 . .
H H22 0.556002 0.595316 0.992782 0.059 Uiso calc U . R 1 . .
C C23 0.5492(3) 0.4771(4) 0.8736(7) 0.0477(14) Uani d . . . 1 . .
H H23 0.511306 0.452712 0.950017 0.057 Uiso calc U . R 1 . .
C C24 0.5777(3) 0.4281(4) 0.7392(7) 0.0440(13) Uani d . . . 1 . .
H H24 0.560255 0.369375 0.723861 0.053 Uiso calc U . R 1 . .
C C25 0.6326(3) 0.4641(3) 0.6242(6) 0.0342(10) Uani d . . . 1 . .
H H25 0.652009 0.429833 0.530908 0.041 Uiso calc U . R 1 . .
O O1C 0.6638(16) 0.7269(17) 0.744(3) 0.039(6) Uani d U P . 0.13 A 3
C C7C 0.634(2) 0.672(2) 0.816(4) 0.031(7) Uani d U P . 0.13 A 3
H H1C 0.608362 0.689604 0.919088 0.037 Uiso calc U P R 0.13 A 3
O O1B 0.8332(9) 0.7267(11) 0.232(2) 0.025(3) Uani d . P . 0.18 B 2
C C7B 0.7829(13) 0.7562(14) 0.148(2) 0.020(4) Uani d . P . 0.18 B 2
H H7B 0.796211 0.781117 0.039548 0.024 Uiso calc U P R 0.18 B 2
O O1 0.6568(2) 0.5105(3) 0.2356(5) 0.0254(9) Uani d . P . 0.69 C 1
C C7 0.7076(3) 0.4770(4) 0.1471(7) 0.0245(12) Uani d . P . 0.69 C 1
H H7 0.692353 0.447647 0.044073 0.029 Uiso calc U P R 0.69 C 1

loop_
_atom_site_aniso_label
_atom_site_aniso_U_11
_atom_site_aniso_U_22
_atom_site_aniso_U_33
_atom_site_aniso_U_12
_atom_site_aniso_U_13
_atom_site_aniso_U_23
Sn1 0.01862(11) 0.02881(12) 0.02051(11) 0.00383(8) -0.0021(3) 0.0020(2)
C1 0.031(2) 0.020(2) 0.0195(18) -0.0021(16) 0.0032(16) 0.0038(15)
C2 0.044(3) 0.028(2) 0.024(2) -0.005(2) 0.0007(19) 0.0019(17)
C3 0.067(4) 0.029(2) 0.028(2) 0.001(2) 0.004(2) -0.0064(19)
C4 0.052(3) 0.041(3) 0.041(3) 0.012(2) 0.014(2) 0.000(2)
C5 0.036(2) 0.039(3) 0.043(3) 0.009(2) 0.010(2) 0.006(2)
C6 0.028(2) 0.027(2) 0.033(2) 0.0038(17) 0.0038(17) 0.0063(18)
C8 0.028(2) 0.023(2) 0.022(2) -0.0023(16) -0.0062(16) 0.0028(17)
C9 0.048(3) 0.048(3) 0.028(2) -0.015(2) -0.003(2) 0.014(2)
C10 0.075(4) 0.053(4) 0.042(3) -0.020(3) -0.013(3) 0.028(3)
C11 0.075(4) 0.033(3) 0.054(3) -0.003(3) -0.038(3) 0.013(3)
C12 0.041(3) 0.028(2) 0.045(3) 0.007(2) -0.021(2) -0.004(2)
C13 0.029(2) 0.0208(19) 0.032(2) 0.0009(16) -0.0088(17) -0.0023(17)
C14 0.0217(19) 0.025(2) 0.0210(18) 0.0031(15) -0.0021(15) -0.0009(16)
C15 0.035(2) 0.030(2) 0.026(2) 0.0006(18) -0.0032(18) 0.0050(18)
C16 0.033(2) 0.026(2) 0.044(3) -0.0041(19) -0.004(2) -0.001(2)
C17 0.035(2) 0.034(2) 0.042(3) -0.0029(19) -0.015(2) -0.003(2)
C18 0.045(3) 0.039(3) 0.034(2) -0.005(2) -0.0180(19) 0.006(2)
C19 0.035(2) 0.030(2) 0.031(2) -0.0057(18) -0.0075(18) 0.0065(18)
C20 0.0171(18) 0.030(2) 0.023(2) -0.0003(16) -0.0012(15) 0.0043(17)
C21 0.041(3) 0.037(3) 0.031(2) 0.013(2) 0.009(2) 0.005(2)
C22 0.048(3) 0.052(3) 0.047(3) 0.022(3) 0.023(2) 0.017(3)
C23 0.028(2) 0.063(4) 0.053(3) 0.008(2) 0.008(2) 0.030(3)
C24 0.036(3) 0.040(3) 0.056(3) -0.014(2) -0.018(2) 0.022(3)
C25 0.037(2) 0.035(2) 0.030(2) -0.003(2) -0.0111(19) 0.003(2)
O1C 0.047(16) 0.035(15) 0.035(14) -0.006(11) -0.013(12) -0.005(11)
C7C 0.041(19) 0.032(18) 0.020(15) -0.003(14) 0.001(13) 0.002(13)
O1B 0.022(8) 0.027(9) 0.025(8) -0.001(6) -0.002(6) 0.009(7)
C7B 0.031(11) 0.021(10) 0.009(8) 0.004(9) -0.001(8) 0.003(8)
O1 0.018(2) 0.033(2) 0.026(2) -0.0043(18) -0.0032(17) -0.0060(19)
C7 0.027(3) 0.024(3) 0.023(3) -0.003(2) -0.001(2) -0.003(2)

loop_
_atom_type_symbol
_atom_type_description
_atom_type_scat_dispersion_real
_atom_type_scat_dispersion_imag
_atom_type_scat_source
C C 0.0033 0.0016 'International Tables Vol C Tables 4.2.6.8 and 6.1.1.4'
H H 0.0000 0.0000 'International Tables Vol C Tables 4.2.6.8 and 6.1.1.4'
Sn Sn -0.6537 1.4246 'International Tables Vol C Tables 4.2.6.8 and 6.1.1.4'
O O 0.0106 0.0060 'International Tables Vol C Tables 4.2.6.8 and 6.1.1.4'

loop_
_geom_angle_atom_site_label_1
_geom_angle_atom_site_label_2
_geom_angle_atom_site_label_3
_geom_angle_site_symmetry_1
_geom_angle_site_symmetry_3
_geom_angle
_geom_angle_publ_flag
C20 Sn1 C8 . . 109.66(16) ?
C20 Sn1 C1 . . 116.55(16) ?
C8 Sn1 C1 . . 113.25(16) ?
C20 Sn1 C14 . . 104.34(16) ?
C8 Sn1 C14 . . 110.44(16) ?
C1 Sn1 C14 . . 101.84(15) ?
C6 C1 C2 . . 117.7(4) ?
C6 C1 Sn1 . . 119.4(3) ?
C2 C1 Sn1 . . 122.9(3) ?
C1 C2 C7 . . 121.0(4) ?
C1 C2 C3 . . 120.0(4) ?
C7 C2 C3 . . 118.9(4) ?
C4 C3 C2 . . 120.2(5) ?
C4 C3 H3 . . 119.9 ?
C2 C3 H3 . . 119.9 ?
C5 C4 C3 . . 120.3(5) ?
C5 C4 H4 . . 119.9 ?
C3 C4 H4 . . 119.9 ?
C4 C5 C6 . . 120.5(5) ?
C4 C5 H5 . . 119.7 ?
C6 C5 H5 . . 119.7 ?
C5 C6 C1 . . 121.2(4) ?
C5 C6 H6 . . 119.4 ?
C1 C6 H6 . . 119.4 ?
C13 C8 C9 . . 118.6(4) ?
C13 C8 Sn1 . . 119.5(3) ?
C9 C8 Sn1 . . 121.9(3) ?
C7B C9 C10 . . 111.4(10) ?
C7B C9 C8 . . 129.1(10) ?
C10 C9 C8 . . 119.4(5) ?
C11 C10 C9 . . 121.3(5) ?
C11 C10 H10 . . 119.4 ?
C9 C10 H10 . . 119.4 ?
C10 C11 C12 . . 120.0(5) ?
C10 C11 H11 . . 120.0 ?
C12 C11 H11 . . 120.0 ?
C11 C12 C13 . . 119.8(5) ?
C11 C12 H12 . . 120.1 ?
C13 C12 H12 . . 120.1 ?
C8 C13 C12 . . 121.0(4) ?
C8 C13 H13 . . 119.5 ?
C12 C13 H13 . . 119.5 ?
C19 C14 C15 . . 117.8(4) ?
C19 C14 Sn1 . . 118.9(3) ?
C15 C14 Sn1 . . 123.2(3) ?
C16 C15 C14 . . 121.4(4) ?
C16 C15 H15 . . 119.3 ?
C14 C15 H15 . . 119.3 ?
C17 C16 C15 . . 119.8(4) ?
C17 C16 H16 . . 120.1 ?
C15 C16 H16 . . 120.1 ?
C16 C17 C18 . . 120.0(4) ?
C16 C17 H17 . . 120.0 ?
C18 C17 H17 . . 120.0 ?
C17 C18 C19 . . 119.7(4) ?
C17 C18 H18 . . 120.1 ?
C19 C18 H18 . . 120.1 ?
C18 C19 C14 . . 121.3(4) ?
C18 C19 H19 . . 119.4 ?
C14 C19 H19 . . 119.4 ?
C25 C20 C21 . . 118.2(4) ?
C25 C20 Sn1 . . 124.7(3) ?
C21 C20 Sn1 . . 117.1(3) ?
C7C C21 C22 . . 107.9(17) ?
C7C C21 C20 . . 130.3(17) ?
C22 C21 C20 . . 121.0(5) ?
C23 C22 C21 . . 120.0(5) ?
C23 C22 H22 . . 120.0 ?
C21 C22 H22 . . 120.0 ?
C24 C23 C22 . . 120.2(5) ?
C24 C23 H23 . . 119.9 ?
C22 C23 H23 . . 119.9 ?
C23 C24 C25 . . 120.2(5) ?
C23 C24 H24 . . 119.9 ?
C25 C24 H24 . . 119.9 ?
C20 C25 C24 . . 120.4(5) ?
C20 C25 H25 . . 119.8 ?
C24 C25 H25 . . 119.8 ?
O1C C7C C21 . . 131.(3) ?
O1C C7C H1C . . 114.5 ?
C21 C7C H1C . . 114.5 ?
O1B C7B C9 . . 123.4(18) ?
O1B C7B H7B . . 118.3 ?
C9 C7B H7B . . 118.3 ?
O1 C7 C2 . . 123.0(5) ?
O1 C7 H7 . . 118.5 ?
C2 C7 H7 . . 118.5 ?

loop_
_geom_bond_atom_site_label_1
_geom_bond_atom_site_label_2
_geom_bond_site_symmetry_2
_geom_bond_distance
_geom_bond_publ_flag
Sn1 C20 . 2.138(4) ?
Sn1 C8 . 2.141(4) ?
Sn1 C1 . 2.151(4) ?
Sn1 C14 . 2.153(4) ?
C1 C6 . 1.392(6) ?
C1 C2 . 1.399(6) ?
C2 C7 . 1.404(8) ?
C2 C3 . 1.415(7) ?
C3 C4 . 1.366(7) ?
C3 H3 . 0.95 ?
C4 C5 . 1.359(7) ?
C4 H4 . 0.95 ?
C5 C6 . 1.391(6) ?
C5 H5 . 0.95 ?
C6 H6 . 0.95 ?
C8 C13 . 1.389(6) ?
C8 C9 . 1.395(6) ?
C9 C7B . 1.22(2) ?
C9 C10 . 1.393(8) ?
C10 C11 . 1.364(9) ?
C10 H10 . 0.95 ?
C11 C12 . 1.371(8) ?
C11 H11 . 0.95 ?
C12 C13 . 1.391(6) ?
C12 H12 . 0.95 ?
C13 H13 . 0.95 ?
C14 C19 . 1.387(6) ?
C14 C15 . 1.391(6) ?
C15 C16 . 1.387(6) ?
C15 H15 . 0.95 ?
C16 C17 . 1.374(6) ?
C16 H16 . 0.95 ?
C17 C18 . 1.386(6) ?
C17 H17 . 0.95 ?
C18 C19 . 1.386(6) ?
C18 H18 . 0.95 ?
C19 H19 . 0.95 ?
C20 C25 . 1.386(6) ?
C20 C21 . 1.401(6) ?
C21 C7C . 1.16(3) ?
C21 C22 . 1.384(7) ?
C22 C23 . 1.377(8) ?
C22 H22 . 0.95 ?
C23 C24 . 1.370(8) ?
C23 H23 . 0.95 ?
C24 C25 . 1.401(7) ?
C24 H24 . 0.95 ?
C25 H25 . 0.95 ?
O1C C7C . 1.13(4) ?
C7C H1C . 0.95 ?
O1B C7B . 1.16(2) ?
C7B H7B . 0.95 ?
O1 C7 . 1.215(7) ?
C7 H7 . 0.95 ?

loop_
_geom_torsion_atom_site_label_1
_geom_torsion_atom_site_label_2
_geom_torsion_atom_site_label_3
_geom_torsion_atom_site_label_4
_geom_torsion_site_symmetry_1
_geom_torsion_site_symmetry_2
_geom_torsion_site_symmetry_3
_geom_torsion_site_symmetry_4
_geom_torsion
_geom_torsion_publ_flag
C6 C1 C2 C7 . . . . -179.1(4) ?
Sn1 C1 C2 C7 . . . . -0.4(6) ?
C6 C1 C2 C3 . . . . 1.0(6) ?
Sn1 C1 C2 C3 . . . . 179.7(3) ?
C1 C2 C3 C4 . . . . 0.5(7) ?
C7 C2 C3 C4 . . . . -179.3(5) ?
C2 C3 C4 C5 . . . . -1.6(8) ?
C3 C4 C5 C6 . . . . 1.0(8) ?
C4 C5 C6 C1 . . . . 0.6(7) ?
C2 C1 C6 C5 . . . . -1.6(6) ?
Sn1 C1 C6 C5 . . . . 179.7(3) ?
C13 C8 C9 C7B . . . . 175.9(13) ?
Sn1 C8 C9 C7B . . . . -4.9(14) ?
C13 C8 C9 C10 . . . . 0.6(7) ?
Sn1 C8 C9 C10 . . . . 179.8(4) ?
C7B C9 C10 C11 . . . . -176.0(12) ?
C8 C9 C10 C11 . . . . 0.1(9) ?
C9 C10 C11 C12 . . . . -0.6(9) ?
C10 C11 C12 C13 . . . . 0.4(8) ?
C9 C8 C13 C12 . . . . -0.8(6) ?
Sn1 C8 C13 C12 . . . . 179.9(3) ?
C11 C12 C13 C8 . . . . 0.3(7) ?
C19 C14 C15 C16 . . . . 1.2(7) ?
Sn1 C14 C15 C16 . . . . -176.0(3) ?
C14 C15 C16 C17 . . . . -0.4(7) ?
C15 C16 C17 C18 . . . . -0.2(7) ?
C16 C17 C18 C19 . . . . 0.1(8) ?
C17 C18 C19 C14 . . . . 0.8(8) ?
C15 C14 C19 C18 . . . . -1.4(7) ?
Sn1 C14 C19 C18 . . . . 176.0(4) ?
C25 C20 C21 C7C . . . . -168.(2) ?
Sn1 C20 C21 C7C . . . . 10.(2) ?
C25 C20 C21 C22 . . . . -0.3(7) ?
Sn1 C20 C21 C22 . . . . 178.0(4) ?
C7C C21 C22 C23 . . . . 170.0(18) ?
C20 C21 C22 C23 . . . . -0.5(8) ?
C21 C22 C23 C24 . . . . 1.1(8) ?
C22 C23 C24 C25 . . . . -1.1(7) ?
C21 C20 C25 C24 . . . . 0.4(6) ?
Sn1 C20 C25 C24 . . . . -177.8(3) ?
C23 C24 C25 C20 . . . . 0.3(7) ?
C22 C21 C7C O1C . . . . -170.(4) ?
C20 C21 C7C O1C . . . . -1.(6) ?
C10 C9 C7B O1B . . . . 161.5(19) ?
C8 C9 C7B O1B . . . . -14.(3) ?
C1 C2 C7 O1 . . . . -9.8(8) ?
C3 C2 C7 O1 . . . . 170.1(5) ?
